data_7031995
loop_
_publ_author_name
'Erdmann, Markus'
'Wiegand, Thomas'
'Blumenberg, Jonas'
'Eckert, Hellmut'
'Ren, Jinjun'
'Daniliuc, Constantin G.'
'Kehr, Gerald'
'Erker, Gerhard'

_publ_section_title
;
 Formation, structural characterization, and reactions of a unique
 cyclotrimeric vicinal Lewis pair containing (C6F5)2P-Lewis base and
 (C6F5)BH-Lewis acid components.
;
_journal_issue 40
_journal_name_full 'Dalton transactions (Cambridge, England : 2003)'
_journal_page_first 15159
_journal_page_last 15169
_journal_paper_doi 10.1039/c4dt02081b
_journal_volume 43
_journal_year 2014
_chemical_formula_sum 'C26 H12 B F15 N P'
_chemical_formula_weight 665.15
_chemical_name_systematic
; 
 ? 
;
_space_group_IT_number 14
_symmetry_cell_setting monoclinic
_symmetry_space_group_name_Hall '-P 2ybc'
_symmetry_space_group_name_H-M 'P 1 21/c 1'
_atom_sites_solution_hydrogens geom
_atom_sites_solution_primary direct
_atom_sites_solution_secondary difmap
_audit_creation_method SHELXL-97
_cell_angle_alpha 90.00
_cell_angle_beta 98.180(2)
_cell_angle_gamma 90.00
_cell_formula_units_Z 4
_cell_length_a 10.1327(3)
_cell_length_b 18.2392(7)
_cell_length_c 14.6954(5)
_cell_measurement_reflns_used 4591
_cell_measurement_temperature 223(2)
_cell_measurement_theta_max 68.25
_cell_measurement_theta_min 0.88
_cell_volume 2688.26(16)
_computing_cell_refinement 'Collect (Nonius B.V., 1998)'
_computing_data_collection 'Collect (Nonius B.V., 1998)'
_computing_data_reduction 'Denzo-SMN (Otwinowski & Minor, 1997)'
_computing_molecular_graphics 'XP (BrukerAXS, 2000)'
_computing_publication_material 'SHELXL-97 (Sheldrick, 1997)'
_computing_structure_refinement 'SHELXL-97 (Sheldrick, 1997)'
_computing_structure_solution 'SHELXS-97 (Sheldrick, 1990)'
_diffrn_ambient_temperature 223(2)
_diffrn_measured_fraction_theta_full 0.976
_diffrn_measured_fraction_theta_max 0.976
_diffrn_measurement_device_type 'Nonius KappaCCD APEXII'
_diffrn_measurement_method '\w and \f scans'
_diffrn_radiation_monochromator graphite
_diffrn_radiation_source 'fine-focus sealed tube'
_diffrn_radiation_type CuK\a
_diffrn_radiation_wavelength 1.54178
_diffrn_reflns_av_R_equivalents 0.049
_diffrn_reflns_av_sigmaI/netI 0.0278
_diffrn_reflns_limit_h_max 11
_diffrn_reflns_limit_h_min 0
_diffrn_reflns_limit_k_max 21
_diffrn_reflns_limit_k_min 0
_diffrn_reflns_limit_l_max 17
_diffrn_reflns_limit_l_min -17
_diffrn_reflns_number 22071
_diffrn_reflns_theta_full 67.55
_diffrn_reflns_theta_max 67.55
_diffrn_reflns_theta_min 3.89
_exptl_absorpt_coefficient_mu 2.070
_exptl_absorpt_correction_T_max 0.9036
_exptl_absorpt_correction_T_min 0.7070
_exptl_absorpt_correction_type multi-scan
_exptl_absorpt_process_details 'Denzo (Otwinowski, Borek, Majewski & Minor, 2003)'
_exptl_crystal_colour colourless
_exptl_crystal_density_diffrn 1.643
_exptl_crystal_density_method 'not measured'
_exptl_crystal_description prism
_exptl_crystal_F_000 1320
_exptl_crystal_size_max 0.18
_exptl_crystal_size_mid 0.11
_exptl_crystal_size_min 0.05
_refine_diff_density_max 0.184
_refine_diff_density_min -0.180
_refine_diff_density_rms 0.037
_refine_ls_extinction_method none
_refine_ls_goodness_of_fit_ref 1.043
_refine_ls_hydrogen_treatment mixed
_refine_ls_matrix_type full
_refine_ls_number_parameters 402
_refine_ls_number_reflns 4724
_refine_ls_number_restraints 12
_refine_ls_restrained_S_all 1.069
_refine_ls_R_factor_all 0.0551
_refine_ls_R_factor_gt 0.0438
_refine_ls_shift/su_max 0.000
_refine_ls_shift/su_mean 0.000
_refine_ls_structure_factor_coef Fsqd
_refine_ls_weighting_details 'calc w=1/[\s^2^(Fo^2^)+(0.0465P)^2^+1.1129P] where P=(Fo^2^+2Fc^2^)/3'
_refine_ls_weighting_scheme calc
_refine_ls_wR_factor_gt 0.1084
_refine_ls_wR_factor_ref 0.1167
_reflns_number_gt 3795
_reflns_number_total 4724
_reflns_threshold_expression >2sigma(I)
_cod_data_source_file c4dt02081b2.cif
_cod_data_source_block erk7391
_cod_depositor_comments 'Adding full bibliography for 7031994--7031996.cif.'
_cod_original_sg_symbol_H-M P21/c
_cod_database_code 7031995

loop_
_symmetry_equiv_pos_as_xyz
'x, y, z'
'-x, y+1/2, -z+1/2'
'-x, -y, -z'
'x, -y-1/2, z-1/2'

loop_
_atom_site_label
_atom_site_type_symbol
_atom_site_fract_x
_atom_site_fract_y
_atom_site_fract_z
_atom_site_U_iso_or_equiv
_atom_site_adp_type
_atom_site_occupancy
_atom_site_symmetry_multiplicity
_atom_site_calc_flag
_atom_site_refinement_flags
P1 P 0.79848(6) 0.24225(3) 0.13623(4) 0.05790(18) Uani 1 1 d .
B1 B 0.6820(3) 0.42581(15) 0.2790(2) 0.0599(6) Uani 1 1 d .
H01 H 0.743(2) 0.4247(11) 0.3520(15) 0.054(6) Uiso 1 1 d .
N1 N 0.53474(19) 0.44928(10) 0.29910(13) 0.0564(5) Uani 1 1 d .
C1 C 0.8192(3) 0.32061(13) 0.21669(17) 0.0636(6) Uani 1 1 d .
H1 H 0.8714 0.3598 0.1919 0.076 Uiso 1 1 calc R
C2 C 0.6781(3) 0.34851(13) 0.22499(17) 0.0629(6) Uani 1 1 d .
H2A H 0.6318 0.3120 0.2578 0.076 Uiso 1 1 calc R
H2B H 0.6278 0.3545 0.1634 0.076 Uiso 1 1 calc R
C3 C 0.8931(3) 0.29298(17) 0.30842(19) 0.0845(8) Uani 1 1 d .
H3A H 0.9004 0.3324 0.3532 0.127 Uiso 1 1 calc R
H3B H 0.9816 0.2766 0.2999 0.127 Uiso 1 1 calc R
H3C H 0.8442 0.2525 0.3303 0.127 Uiso 1 1 calc R
C11 C 0.9645(2) 0.22019(12) 0.10436(16) 0.0555(5) Uani 1 1 d .
F12 F 0.86180(14) 0.11445(7) 0.03506(10) 0.0713(4) Uani 1 1 d .
C12 C 0.9730(2) 0.15457(12) 0.05797(15) 0.0559(5) Uani 1 1 d .
F13 F 1.09055(17) 0.06417(8) -0.01243(13) 0.0912(5) Uani 1 1 d .
C13 C 1.0891(3) 0.12772(13) 0.03291(17) 0.0628(6) Uani 1 1 d .
F14 F 1.31825(16) 0.14108(10) 0.03048(14) 0.0980(5) Uani 1 1 d .
C14 C 1.2044(3) 0.16652(14) 0.05475(19) 0.0687(7) Uani 1 1 d .
F15 F 1.31520(16) 0.27049(10) 0.12187(15) 0.1027(6) Uani 1 1 d .
C15 C 1.2029(2) 0.23170(14) 0.1011(2) 0.0699(7) Uani 1 1 d .
F16 F 1.08964(17) 0.32306(9) 0.16700(14) 0.0965(5) Uani 1 1 d .
C16 C 1.0839(3) 0.25772(13) 0.12403(19) 0.0657(6) Uani 1 1 d .
C21 C 0.7251(3) 0.28557(13) 0.02713(17) 0.0638(6) Uani 1 1 d .
F22 F 0.56443(17) 0.19151(10) 0.00592(14) 0.0996(5) Uani 1 1 d .
C22 C 0.6129(3) 0.25429(16) -0.0228(2) 0.0758(7) Uani 1 1 d .
F23 F 0.4393(2) 0.25237(15) -0.14780(17) 0.1391(9) Uani 1 1 d .
C23 C 0.5483(4) 0.2847(2) -0.1029(2) 0.0969(10) Uani 1 1 d .
F24 F 0.5329(3) 0.37695(16) -0.21365(15) 0.1570(11) Uani 1 1 d U
C24 C 0.5959(5) 0.3485(3) -0.1354(2) 0.1094(13) Uani 1 1 d U
F25 F 0.7518(3) 0.44429(13) -0.11910(17) 0.1460(10) Uani 1 1 d .
C25 C 0.7061(4) 0.3813(2) -0.0886(3) 0.1001(11) Uani 1 1 d .
F26 F 0.8778(2) 0.38411(9) 0.03358(13) 0.0982(6) Uani 1 1 d .
C26 C 0.7687(3) 0.34954(16) -0.0093(2) 0.0774(8) Uani 1 1 d .
C31 C 0.7384(2) 0.49151(12) 0.21885(16) 0.0563(5) Uani 1 1 d .
F32 F 0.94173(15) 0.50003(9) 0.32042(11) 0.0826(4) Uani 1 1 d .
C32 C 0.8628(2) 0.52275(14) 0.24373(17) 0.0626(6) Uani 1 1 d .
F33 F 1.03648(17) 0.60534(10) 0.22392(13) 0.0979(5) Uani 1 1 d .
C33 C 0.9145(3) 0.57752(15) 0.1944(2) 0.0701(7) Uani 1 1 d .
F34 F 0.8906(2) 0.65715(10) 0.06758(13) 0.1068(6) Uani 1 1 d .
C34 C 0.8421(3) 0.60310(15) 0.1158(2) 0.0754(7) Uani 1 1 d .
C35 C 0.7183(3) 0.57370(16) 0.08641(19) 0.0755(7) Uani 1 1 d .
F35 F 0.6454(2) 0.59913(11) 0.00920(12) 0.1063(6) Uani 1 1 d .
F36 F 0.54785(16) 0.49257(10) 0.10615(11) 0.0881(5) Uani 1 1 d .
C36 C 0.6709(3) 0.51918(14) 0.13773(18) 0.0661(6) Uani 1 1 d .
C42 C 0.4210(3) 0.41998(14) 0.25807(19) 0.0700(7) Uani 1 1 d .
H42 H 0.4246 0.3838 0.2129 0.084 Uiso 1 1 calc R
C43 C 0.2989(3) 0.44064(15) 0.2793(2) 0.0787(8) Uani 1 1 d .
H43 H 0.2207 0.4184 0.2497 0.094 Uiso 1 1 calc R
C44 C 0.2919(3) 0.49382(15) 0.3439(2) 0.0762(7) Uani 1 1 d .
H44 H 0.2091 0.5088 0.3592 0.091 Uiso 1 1 calc R
C45 C 0.4073(3) 0.52460(16) 0.3856(2) 0.0820(8) Uani 1 1 d .
H45 H 0.4049 0.5618 0.4295 0.098 Uiso 1 1 calc R
C46 C 0.5267(3) 0.50103(14) 0.36308(18) 0.0711(7) Uani 1 1 d .
H46 H 0.6058 0.5218 0.3935 0.085 Uiso 1 1 calc R

loop_
_atom_site_aniso_label
_atom_site_aniso_U_11
_atom_site_aniso_U_22
_atom_site_aniso_U_33
_atom_site_aniso_U_23
_atom_site_aniso_U_13
_atom_site_aniso_U_12
P1 0.0670(4) 0.0463(3) 0.0640(4) 0.0028(3) 0.0215(3) 0.0031(3)
B1 0.0636(16) 0.0566(15) 0.0604(16) -0.0009(12) 0.0117(13) 0.0020(12)
N1 0.0656(12) 0.0475(10) 0.0579(11) -0.0016(8) 0.0145(9) -0.0007(9)
C1 0.0758(16) 0.0520(13) 0.0656(14) -0.0008(11) 0.0196(12) 0.0065(11)
C2 0.0725(16) 0.0532(13) 0.0664(14) -0.0012(11) 0.0210(12) 0.0030(11)
C3 0.102(2) 0.0799(19) 0.0714(17) -0.0078(14) 0.0114(15) 0.0182(16)
C11 0.0642(14) 0.0440(11) 0.0598(13) 0.0016(10) 0.0135(11) 0.0000(10)
F12 0.0723(9) 0.0629(8) 0.0812(9) -0.0159(7) 0.0192(7) -0.0113(7)
C12 0.0605(14) 0.0504(12) 0.0577(13) 0.0008(10) 0.0117(10) -0.0033(10)
F13 0.1015(12) 0.0699(10) 0.1102(12) -0.0287(9) 0.0420(10) 0.0029(8)
C13 0.0728(16) 0.0520(13) 0.0673(14) -0.0026(11) 0.0229(12) 0.0053(11)
F14 0.0721(10) 0.0893(11) 0.1400(15) 0.0059(10) 0.0407(10) 0.0171(9)
C14 0.0619(15) 0.0608(15) 0.0867(18) 0.0072(13) 0.0222(13) 0.0104(12)
F15 0.0651(10) 0.0905(12) 0.1528(17) -0.0116(11) 0.0159(10) -0.0159(8)
C15 0.0547(14) 0.0639(15) 0.0912(18) 0.0025(13) 0.0107(13) -0.0051(12)
F16 0.0865(11) 0.0647(9) 0.1416(15) -0.0347(10) 0.0274(10) -0.0149(8)
C16 0.0704(16) 0.0485(13) 0.0788(16) -0.0075(11) 0.0133(13) -0.0031(11)
C21 0.0729(16) 0.0555(13) 0.0680(15) 0.0028(11) 0.0272(13) 0.0118(12)
F22 0.0763(11) 0.0930(12) 0.1262(15) 0.0019(11) 0.0029(10) -0.0101(9)
C22 0.0719(17) 0.0749(18) 0.0813(18) -0.0035(14) 0.0129(14) 0.0164(14)
F23 0.1058(16) 0.178(2) 0.1206(17) -0.0245(15) -0.0266(14) 0.0409(15)
C23 0.088(2) 0.119(3) 0.080(2) -0.009(2) -0.0004(18) 0.039(2)
F24 0.188(2) 0.191(2) 0.0910(14) 0.0402(15) 0.0145(14) 0.101(2)
C24 0.133(3) 0.122(3) 0.074(2) 0.023(2) 0.023(2) 0.065(3)
F25 0.197(2) 0.1156(16) 0.1412(19) 0.0735(15) 0.0780(17) 0.0453(16)
C25 0.130(3) 0.089(2) 0.089(2) 0.0341(19) 0.044(2) 0.042(2)
F26 0.1177(14) 0.0736(10) 0.1107(13) 0.0206(9) 0.0410(11) -0.0108(10)
C26 0.091(2) 0.0683(17) 0.0790(18) 0.0092(14) 0.0317(16) 0.0134(15)
C31 0.0591(14) 0.0520(12) 0.0590(13) -0.0067(10) 0.0127(11) 0.0026(10)
F32 0.0695(9) 0.0951(11) 0.0797(10) 0.0078(8) -0.0014(8) -0.0066(8)
C32 0.0637(15) 0.0616(14) 0.0633(14) -0.0054(11) 0.0115(12) 0.0031(11)
F33 0.0841(11) 0.1027(13) 0.1082(13) -0.0060(10) 0.0180(9) -0.0342(10)
C33 0.0666(16) 0.0672(15) 0.0795(17) -0.0107(13) 0.0205(13) -0.0142(13)
F34 0.1270(15) 0.0921(12) 0.1068(13) 0.0243(10) 0.0354(11) -0.0262(11)
C34 0.092(2) 0.0637(16) 0.0750(17) 0.0050(13) 0.0270(15) -0.0094(14)
C35 0.0860(19) 0.0750(17) 0.0653(15) 0.0103(13) 0.0097(14) 0.0012(15)
F35 0.1173(14) 0.1139(14) 0.0838(11) 0.0348(10) 0.0009(10) -0.0056(11)
F36 0.0796(10) 0.1026(12) 0.0771(10) 0.0138(9) -0.0060(8) -0.0194(9)
C36 0.0642(15) 0.0667(15) 0.0673(15) -0.0024(12) 0.0088(12) -0.0071(12)
C42 0.0706(16) 0.0603(14) 0.0800(17) -0.0164(13) 0.0138(13) -0.0051(12)
C43 0.0654(17) 0.0732(17) 0.098(2) -0.0082(15) 0.0153(15) -0.0060(13)
C44 0.0770(18) 0.0693(16) 0.0881(19) 0.0035(15) 0.0325(15) 0.0043(14)
C45 0.092(2) 0.0756(18) 0.0844(19) -0.0219(15) 0.0340(16) -0.0011(16)
C46 0.0778(17) 0.0650(15) 0.0730(16) -0.0194(13) 0.0198(14) -0.0095(13)

loop_
_atom_type_symbol
_atom_type_description
_atom_type_scat_dispersion_real
_atom_type_scat_dispersion_imag
_atom_type_scat_source
C C 0.0181 0.0091 'International Tables Vol C Tables 4.2.6.8 and 6.1.1.4'
H H 0.0000 0.0000 'International Tables Vol C Tables 4.2.6.8 and 6.1.1.4'
B B 0.0090 0.0039 'International Tables Vol C Tables 4.2.6.8 and 6.1.1.4'
N N 0.0311 0.0180 'International Tables Vol C Tables 4.2.6.8 and 6.1.1.4'
F F 0.0727 0.0534 'International Tables Vol C Tables 4.2.6.8 and 6.1.1.4'
P P 0.2955 0.4335 'International Tables Vol C Tables 4.2.6.8 and 6.1.1.4'

loop_
_geom_angle_atom_site_label_1
_geom_angle_atom_site_label_2
_geom_angle_atom_site_label_3
_geom_angle
C21 P1 C1 102.69(11)
C21 P1 C11 98.14(11)
C1 P1 C11 107.78(11)
C2 B1 N1 111.2(2)
C2 B1 C31 111.0(2)
N1 B1 C31 107.81(19)
C2 B1 H01 114.2(11)
N1 B1 H01 102.9(11)
C31 B1 H01 109.2(11)
C42 N1 C46 117.6(2)
C42 N1 B1 124.8(2)
C46 N1 B1 117.6(2)
C3 C1 C2 112.5(2)
C3 C1 P1 107.79(17)
C2 C1 P1 106.53(17)
C3 C1 H1 110.0
C2 C1 H1 110.0
P1 C1 H1 110.0
C1 C2 B1 111.7(2)
C1 C2 H2A 109.3
B1 C2 H2A 109.3
C1 C2 H2B 109.3
B1 C2 H2B 109.3
H2A C2 H2B 107.9
C1 C3 H3A 109.5
C1 C3 H3B 109.5
H3A C3 H3B 109.5
C1 C3 H3C 109.5
H3A C3 H3C 109.5
H3B C3 H3C 109.5
C16 C11 C12 114.6(2)
C16 C11 P1 129.62(18)
C12 C11 P1 115.71(17)
F12 C12 C13 117.3(2)
F12 C12 C11 119.0(2)
C13 C12 C11 123.7(2)
F13 C13 C14 119.8(2)
F13 C13 C12 120.9(2)
C14 C13 C12 119.3(2)
F14 C14 C13 119.9(2)
F14 C14 C15 120.3(2)
C13 C14 C15 119.8(2)
F15 C15 C14 120.1(2)
F15 C15 C16 120.4(2)
C14 C15 C16 119.4(2)
F16 C16 C15 116.0(2)
F16 C16 C11 120.9(2)
C15 C16 C11 123.1(2)
C26 C21 C22 115.2(3)
C26 C21 P1 125.9(2)
C22 C21 P1 118.8(2)
F22 C22 C23 117.6(3)
F22 C22 C21 119.7(3)
C23 C22 C21 122.7(3)
F23 C23 C24 120.5(3)
F23 C23 C22 120.1(4)
C24 C23 C22 119.5(4)
F24 C24 C25 121.3(4)
F24 C24 C23 118.7(5)
C25 C24 C23 120.0(3)
F25 C25 C24 120.4(4)
F25 C25 C26 120.4(4)
C24 C25 C26 119.3(3)
F26 C26 C25 116.6(3)
F26 C26 C21 120.0(3)
C25 C26 C21 123.4(3)
C36 C31 C32 113.4(2)
C36 C31 B1 124.4(2)
C32 C31 B1 122.2(2)
F32 C32 C33 115.9(2)
F32 C32 C31 120.2(2)
C33 C32 C31 123.9(2)
F33 C33 C34 120.2(2)
F33 C33 C32 120.1(3)
C34 C33 C32 119.7(2)
F34 C34 C33 120.3(3)
F34 C34 C35 120.3(3)
C33 C34 C35 119.4(2)
F35 C35 C36 121.3(3)
F35 C35 C34 119.8(3)
C36 C35 C34 118.9(3)
F36 C36 C35 116.5(2)
F36 C36 C31 118.8(2)
C35 C36 C31 124.6(2)
N1 C42 C43 122.4(2)
N1 C42 H42 118.8
C43 C42 H42 118.8
C44 C43 C42 119.4(3)
C44 C43 H43 120.3
C42 C43 H43 120.3
C45 C44 C43 118.6(3)
C45 C44 H44 120.7
C43 C44 H44 120.7
C44 C45 C46 119.6(3)
C44 C45 H45 120.2
C46 C45 H45 120.2
N1 C46 C45 122.3(3)
N1 C46 H46 118.9
C45 C46 H46 118.9

loop_
_geom_bond_atom_site_label_1
_geom_bond_atom_site_label_2
_geom_bond_distance
P1 C21 1.846(3)
P1 C1 1.848(2)
P1 C11 1.853(2)
B1 C2 1.616(4)
B1 N1 1.619(3)
B1 C31 1.639(4)
B1 H01 1.16(2)
N1 C42 1.334(3)
N1 C46 1.343(3)
C1 C3 1.531(4)
C1 C2 1.538(3)
C1 H1 0.9900
C2 H2A 0.9800
C2 H2B 0.9800
C3 H3A 0.9700
C3 H3B 0.9700
C3 H3C 0.9700
C11 C16 1.385(3)
C11 C12 1.386(3)
F12 C12 1.345(3)
C12 C13 1.373(3)
F13 C13 1.338(3)
C13 C14 1.365(4)
F14 C14 1.338(3)
C14 C15 1.371(4)
F15 C15 1.338(3)
C15 C16 1.381(4)
F16 C16 1.346(3)
C21 C26 1.382(4)
C21 C22 1.385(4)
F22 C22 1.337(3)
C22 C23 1.379(4)
F23 C23 1.340(4)
C23 C24 1.371(6)
F24 C24 1.338(4)
C24 C25 1.364(6)
F25 C25 1.339(4)
C25 C26 1.373(4)
F26 C26 1.349(4)
C31 C36 1.382(3)
C31 C32 1.385(3)
F32 C32 1.351(3)
C32 C33 1.380(4)
F33 C33 1.349(3)
C33 C34 1.360(4)
F34 C34 1.347(3)
C34 C35 1.376(4)
C35 F35 1.345(3)
C35 C36 1.375(4)
F36 C36 1.357(3)
C42 C43 1.371(4)
C42 H42 0.9400
C43 C44 1.366(4)
C43 H43 0.9400
C44 C45 1.362(4)
C44 H44 0.9400
C45 C46 1.368(4)
C45 H45 0.9400
C46 H46 0.9400

loop_
_geom_torsion_atom_site_label_1
_geom_torsion_atom_site_label_2
_geom_torsion_atom_site_label_3
_geom_torsion_atom_site_label_4
_geom_torsion
C2 B1 N1 C42 -15.6(3)
C31 B1 N1 C42 106.3(3)
C2 B1 N1 C46 163.0(2)
C31 B1 N1 C46 -75.1(3)
C21 P1 C1 C3 -174.31(19)
C11 P1 C1 C3 -71.3(2)
C21 P1 C1 C2 64.72(18)
C11 P1 C1 C2 167.70(15)
C3 C1 C2 B1 72.3(3)
P1 C1 C2 B1 -169.84(17)
N1 B1 C2 C1 -172.51(19)
C31 B1 C2 C1 67.5(3)
C21 P1 C11 C16 98.4(2)
C1 P1 C11 C16 -7.8(3)
C21 P1 C11 C12 -85.28(19)
C1 P1 C11 C12 168.53(17)
C16 C11 C12 F12 -179.4(2)
P1 C11 C12 F12 3.7(3)
C16 C11 C12 C13 0.1(3)
P1 C11 C12 C13 -176.78(19)
F12 C12 C13 F13 0.0(3)
C11 C12 C13 F13 -179.5(2)
F12 C12 C13 C14 -180.0(2)
C11 C12 C13 C14 0.5(4)
F13 C13 C14 F14 0.3(4)
C12 C13 C14 F14 -179.8(2)
F13 C13 C14 C15 179.9(2)
C12 C13 C14 C15 -0.1(4)
F14 C14 C15 F15 0.4(4)
C13 C14 C15 F15 -179.2(3)
F14 C14 C15 C16 178.8(2)
C13 C14 C15 C16 -0.9(4)
F15 C15 C16 F16 0.3(4)
C14 C15 C16 F16 -178.1(2)
F15 C15 C16 C11 179.9(2)
C14 C15 C16 C11 1.6(4)
C12 C11 C16 F16 178.5(2)
P1 C11 C16 F16 -5.2(4)
C12 C11 C16 C15 -1.1(4)
P1 C11 C16 C15 175.2(2)
C1 P1 C21 C26 46.2(2)
C11 P1 C21 C26 -64.2(2)
C1 P1 C21 C22 -131.0(2)
C11 P1 C21 C22 118.6(2)
C26 C21 C22 F22 178.7(2)
P1 C21 C22 F22 -3.8(3)
C26 C21 C22 C23 -0.3(4)
P1 C21 C22 C23 177.2(2)
F22 C22 C23 F23 1.6(4)
C21 C22 C23 F23 -179.3(3)
F22 C22 C23 C24 -179.1(3)
C21 C22 C23 C24 0.0(5)
F23 C23 C24 F24 -1.3(5)
C22 C23 C24 F24 179.4(3)
F23 C23 C24 C25 179.4(3)
C22 C23 C24 C25 0.0(5)
F24 C24 C25 F25 1.8(5)
C23 C24 C25 F25 -178.8(3)
F24 C24 C25 C26 -179.1(3)
C23 C24 C25 C26 0.3(5)
F25 C25 C26 F26 -1.4(4)
C24 C25 C26 F26 179.5(3)
F25 C25 C26 C21 178.4(3)
C24 C25 C26 C21 -0.7(5)
C22 C21 C26 F26 -179.5(2)
P1 C21 C26 F26 3.2(4)
C22 C21 C26 C25 0.7(4)
P1 C21 C26 C25 -176.7(2)
C2 B1 C31 C36 68.5(3)
N1 B1 C31 C36 -53.5(3)
C2 B1 C31 C32 -108.8(3)
N1 B1 C31 C32 129.1(2)
C36 C31 C32 F32 -178.5(2)
B1 C31 C32 F32 -0.9(3)
C36 C31 C32 C33 1.6(4)
B1 C31 C32 C33 179.2(2)
F32 C32 C33 F33 -0.4(4)
C31 C32 C33 F33 179.5(2)
F32 C32 C33 C34 179.4(2)
C31 C32 C33 C34 -0.7(4)
F33 C33 C34 F34 -1.0(4)
C32 C33 C34 F34 179.2(2)
F33 C33 C34 C35 179.6(3)
C32 C33 C34 C35 -0.2(4)
F34 C34 C35 F35 0.0(4)
C33 C34 C35 F35 179.4(3)
F34 C34 C35 C36 -179.2(2)
C33 C34 C35 C36 0.2(4)
F35 C35 C36 F36 0.2(4)
C34 C35 C36 F36 179.4(2)
F35 C35 C36 C31 -178.4(2)
C34 C35 C36 C31 0.9(4)
C32 C31 C36 F36 179.8(2)
B1 C31 C36 F36 2.2(4)
C32 C31 C36 C35 -1.7(4)
B1 C31 C36 C35 -179.2(3)
C46 N1 C42 C43 -0.3(4)
B1 N1 C42 C43 178.3(2)
N1 C42 C43 C44 0.9(4)
C42 C43 C44 C45 -0.2(4)
C43 C44 C45 C46 -1.0(4)
C42 N1 C46 C45 -1.0(4)
B1 N1 C46 C45 -179.7(3)
C44 C45 C46 N1 1.6(5)
